data_4119159
loop_
_publ_author_name
'Baoqing Liu'
'Yang Fan'
'Yang Gao'
'Chao Sun'
'Cheng Xu'
'Jin Zhu'

_publ_section_title
;
 Rhodium(III)-Catalyzed N-Nitroso-Directed C-H Olefination of Arenes.
 High-Yield, Versatile Coupling under Mild Conditions
;
_journal_name_full 'Journal of the American Chemical Society'
_journal_page_first 468
_journal_page_last 473
_journal_paper_doi 10.1021/ja3099245
_journal_volume 135
_journal_year 2013
_chemical_formula_sum 'C34 H42 Cl2 F2 N4 O2 Rh2'
_chemical_formula_weight 853.44
_chemical_name_systematic
; 
 ? 
;
_space_group_IT_number 2
_symmetry_cell_setting triclinic
_symmetry_space_group_name_Hall '-P 1'
_symmetry_space_group_name_H-M 'P -1'
_atom_sites_solution_hydrogens geom
_atom_sites_solution_primary direct
_atom_sites_solution_secondary difmap
_audit_creation_method SHELXL-97
_cell_angle_alpha 77.900(7)
_cell_angle_beta 78.893(7)
_cell_angle_gamma 68.444(8)
_cell_formula_units_Z 1
_cell_length_a 7.889(5)
_cell_length_b 8.303(5)
_cell_length_c 14.135(8)
_cell_measurement_reflns_used 4421
_cell_measurement_temperature 298(2)
_cell_measurement_theta_max 27.41
_cell_measurement_theta_min 2.67
_cell_volume 835.2(9)
_computing_structure_refinement 'SHELXL-97 (Sheldrick, 1997)'
_computing_structure_solution 'SHELXS-97 (Sheldrick, 1990)'
_diffrn_ambient_temperature 298(2)
_diffrn_measured_fraction_theta_full 0.980
_diffrn_measured_fraction_theta_max 0.980
_diffrn_measurement_device_type 'CCD area detector'
_diffrn_measurement_method 'phi and omega scans'
_diffrn_radiation_monochromator graphite
_diffrn_radiation_source 'fine-focus sealed tube'
_diffrn_radiation_type MoK\a
_diffrn_radiation_wavelength 0.71073
_diffrn_reflns_av_R_equivalents 0.0372
_diffrn_reflns_av_sigmaI/netI 0.0551
_diffrn_reflns_limit_h_max 9
_diffrn_reflns_limit_h_min -9
_diffrn_reflns_limit_k_max 9
_diffrn_reflns_limit_k_min -9
_diffrn_reflns_limit_l_max 16
_diffrn_reflns_limit_l_min -16
_diffrn_reflns_number 5575
_diffrn_reflns_theta_full 24.71
_diffrn_reflns_theta_max 24.71
_diffrn_reflns_theta_min 1.49
_exptl_absorpt_coefficient_mu 1.197
_exptl_absorpt_correction_T_max 0.7957
_exptl_absorpt_correction_T_min 0.7152
_exptl_absorpt_correction_type multi-scan
_exptl_absorpt_process_details sadabs
_exptl_crystal_density_diffrn 1.697
_exptl_crystal_F_000 432
_exptl_crystal_size_max 0.30
_exptl_crystal_size_mid 0.30
_exptl_crystal_size_min 0.20
_refine_diff_density_max 1.109
_refine_diff_density_min -1.153
_refine_diff_density_rms 0.219
_refine_ls_extinction_method none
_refine_ls_goodness_of_fit_ref 1.177
_refine_ls_hydrogen_treatment constr
_refine_ls_matrix_type full
_refine_ls_number_parameters 214
_refine_ls_number_reflns 2799
_refine_ls_number_restraints 12
_refine_ls_restrained_S_all 1.180
_refine_ls_R_factor_all 0.0511
_refine_ls_R_factor_gt 0.0432
_refine_ls_shift/su_max 0.000
_refine_ls_shift/su_mean 0.000
_refine_ls_structure_factor_coef Fsqd
_refine_ls_weighting_details 'calc w=1/[\s^2^(Fo^2^)+(0.1000P)^2^+0.0000P] where P=(Fo^2^+2Fc^2^)/3'
_refine_ls_weighting_scheme calc
_refine_ls_wR_factor_gt 0.1361
_refine_ls_wR_factor_ref 0.1527
_reflns_number_gt 2471
_reflns_number_total 2799
_reflns_threshold_expression >2sigma(I)
_cod_data_source_file ja3099245_si_003.cif
_cod_data_source_block wpp2
_cod_original_sg_symbol_H-M 'P -1 '
_cod_database_code 4119159

loop_
_symmetry_equiv_pos_as_xyz
'x, y, z'
'-x, -y, -z'

loop_
_atom_site_label
_atom_site_type_symbol
_atom_site_fract_x
_atom_site_fract_y
_atom_site_fract_z
_atom_site_U_iso_or_equiv
_atom_site_adp_type
_atom_site_occupancy
_atom_site_symmetry_multiplicity
_atom_site_calc_flag
_atom_site_refinement_flags
Rh1 Rh 0.39270(6) 0.17391(5) 0.21957(3) 0.0148(2) Uani 1 1 d .
Cl1 Cl 0.19788(19) 0.03830(19) 0.18463(10) 0.0214(4) Uani 1 1 d .
F1 F -0.1490(5) 0.3786(5) 0.5168(3) 0.0306(9) Uani 1 1 d .
O1 O 0.6826(6) -0.1738(5) 0.2478(3) 0.0256(10) Uani 1 1 d .
N1 N 0.5462(7) -0.0663(6) 0.2859(4) 0.0188(11) Uani 1 1 d .
N2 N 0.4849(7) -0.1126(6) 0.3792(4) 0.0186(11) Uani 1 1 d .
C1 C 0.5724(8) 0.3237(8) 0.1879(4) 0.0189(12) Uani 1 1 d .
C2 C 0.6046(7) 0.2416(7) 0.1008(4) 0.0168(12) Uani 1 1 d U
C3 C 0.4380(9) 0.3007(8) 0.0637(4) 0.0208(13) Uani 1 1 d .
C4 C 0.2997(8) 0.4207(7) 0.1247(4) 0.0201(13) Uani 1 1 d .
C5 C 0.3887(8) 0.4434(8) 0.1957(4) 0.0194(12) Uani 1 1 d U
C6 C 0.7216(9) 0.3111(9) 0.2442(5) 0.0279(15) Uani 1 1 d .
H6A H 0.7811 0.3934 0.2114 0.042 Uiso 1 1 calc R
H6B H 0.8100 0.1946 0.2483 0.042 Uiso 1 1 calc R
H6C H 0.6689 0.3372 0.3087 0.042 Uiso 1 1 calc R
C7 C 0.7849(8) 0.1130(8) 0.0648(4) 0.0222(13) Uani 1 1 d .
H7A H 0.7959 -0.0023 0.0994 0.033 Uiso 1 1 calc R
H7B H 0.8837 0.1454 0.0756 0.033 Uiso 1 1 calc R
H7C H 0.7903 0.1136 -0.0037 0.033 Uiso 1 1 calc R
C8 C 0.3978(9) 0.2531(9) -0.0246(4) 0.0239(13) Uani 1 1 d .
H8A H 0.5040 0.1634 -0.0497 0.036 Uiso 1 1 calc R
H8B H 0.3675 0.3548 -0.0737 0.036 Uiso 1 1 calc R
H8C H 0.2961 0.2109 -0.0066 0.036 Uiso 1 1 calc R
C9 C 0.1070(9) 0.5180(9) 0.1067(5) 0.0284(14) Uani 1 1 d .
H9A H 0.0410 0.5787 0.1606 0.043 Uiso 1 1 calc R
H9B H 0.0504 0.4373 0.0999 0.043 Uiso 1 1 calc R
H9C H 0.1046 0.6010 0.0480 0.043 Uiso 1 1 calc R
C10 C 0.3093(10) 0.5695(8) 0.2671(5) 0.0278(14) Uani 1 1 d .
H10A H 0.3329 0.6764 0.2399 0.042 Uiso 1 1 calc R
H10B H 0.3648 0.5196 0.3261 0.042 Uiso 1 1 calc R
H10C H 0.1791 0.5938 0.2814 0.042 Uiso 1 1 calc R
C11 C 0.5727(9) -0.2870(8) 0.4324(5) 0.0252(14) Uani 1 1 d .
H11A H 0.6729 -0.3538 0.3902 0.038 Uiso 1 1 calc R
H11B H 0.4845 -0.3459 0.4537 0.038 Uiso 1 1 calc R
H11C H 0.6184 -0.2756 0.4880 0.038 Uiso 1 1 calc R
C12 C 0.3271(8) 0.0159(8) 0.4197(4) 0.0186(12) Uani 1 1 d .
C13 C 0.2549(8) 0.1686(7) 0.3550(4) 0.0160(12) Uani 1 1 d .
C14 C 0.2513(8) -0.0141(8) 0.5157(4) 0.0197(13) Uani 1 1 d .
H14 H 0.3070 -0.1163 0.5565 0.024 Uiso 1 1 calc R
C15 C 0.0903(9) 0.1113(8) 0.5500(4) 0.0240(14) Uani 1 1 d .
H15 H 0.0360 0.0965 0.6142 0.029 Uiso 1 1 calc R
C16 C 0.0902(8) 0.2911(8) 0.3903(4) 0.0199(13) Uani 1 1 d .
H16 H 0.0329 0.3934 0.3500 0.024 Uiso 1 1 calc R
C17 C 0.0147(8) 0.2581(8) 0.4849(4) 0.0204(13) Uani 1 1 d .

loop_
_atom_site_aniso_label
_atom_site_aniso_U_11
_atom_site_aniso_U_22
_atom_site_aniso_U_33
_atom_site_aniso_U_23
_atom_site_aniso_U_13
_atom_site_aniso_U_12
Rh1 0.0190(3) 0.0157(3) 0.0089(3) 0.00276(19) -0.00179(19) -0.0074(2)
Cl1 0.0244(8) 0.0242(8) 0.0177(7) -0.0008(6) -0.0029(6) -0.0120(6)
F1 0.029(2) 0.029(2) 0.024(2) -0.0037(16) 0.0053(16) -0.0034(16)
O1 0.024(2) 0.022(2) 0.021(2) 0.0006(18) 0.0011(19) -0.0003(18)
N1 0.019(3) 0.019(3) 0.018(3) -0.001(2) -0.003(2) -0.007(2)
N2 0.021(2) 0.016(2) 0.017(3) 0.006(2) -0.007(2) -0.006(2)
C1 0.024(3) 0.020(3) 0.016(3) 0.001(2) 0.000(2) -0.015(2)
C2 0.0173(18) 0.0175(18) 0.0151(19) 0.0016(15) 0.0010(15) -0.0091(15)
C3 0.031(3) 0.023(3) 0.009(3) 0.005(2) -0.002(2) -0.016(3)
C4 0.028(3) 0.016(3) 0.018(3) 0.008(2) -0.001(2) -0.016(3)
C5 0.0212(19) 0.0178(19) 0.0183(19) 0.0021(15) 0.0011(15) -0.0101(15)
C6 0.034(4) 0.035(4) 0.017(3) 0.004(3) -0.008(3) -0.017(3)
C7 0.025(3) 0.025(3) 0.016(3) -0.002(2) -0.001(3) -0.010(3)
C8 0.027(3) 0.036(4) 0.008(3) 0.000(3) -0.005(2) -0.011(3)
C9 0.029(3) 0.029(3) 0.019(3) 0.006(3) -0.007(3) -0.005(3)
C10 0.038(4) 0.019(3) 0.024(3) -0.003(3) 0.006(3) -0.013(3)
C11 0.032(3) 0.017(3) 0.022(3) 0.006(3) -0.014(3) -0.004(3)
C12 0.019(3) 0.021(3) 0.018(3) 0.000(2) -0.004(2) -0.010(2)
C13 0.019(3) 0.020(3) 0.012(3) 0.007(2) -0.008(2) -0.011(2)
C14 0.027(3) 0.018(3) 0.014(3) 0.004(2) -0.006(3) -0.010(3)
C15 0.031(3) 0.031(3) 0.012(3) 0.000(3) 0.000(3) -0.016(3)
C16 0.024(3) 0.019(3) 0.015(3) 0.006(2) -0.005(2) -0.009(2)
C17 0.022(3) 0.024(3) 0.015(3) -0.004(2) 0.002(2) -0.010(3)

loop_
_atom_type_symbol
_atom_type_description
_atom_type_scat_dispersion_real
_atom_type_scat_dispersion_imag
_atom_type_scat_source
C C 0.0033 0.0016 'International Tables Vol C Tables 4.2.6.8 and 6.1.1.4'
H H 0.0000 0.0000 'International Tables Vol C Tables 4.2.6.8 and 6.1.1.4'
Cl Cl 0.1484 0.1585 'International Tables Vol C Tables 4.2.6.8 and 6.1.1.4'
F F 0.0171 0.0103 'International Tables Vol C Tables 4.2.6.8 and 6.1.1.4'
N N 0.0061 0.0033 'International Tables Vol C Tables 4.2.6.8 and 6.1.1.4'
O O 0.0106 0.0060 'International Tables Vol C Tables 4.2.6.8 and 6.1.1.4'
Rh Rh -1.1178 0.9187 'International Tables Vol C Tables 4.2.6.8 and 6.1.1.4'

loop_
_geom_angle_atom_site_label_1
_geom_angle_atom_site_label_2
_geom_angle_atom_site_label_3
_geom_angle
C13 Rh1 N1 79.0(2)
C13 Rh1 C1 115.5(2)
N1 Rh1 C1 104.3(2)
C13 Rh1 C4 114.8(2)
N1 Rh1 C4 164.6(2)
C1 Rh1 C4 64.4(2)
C13 Rh1 C5 98.5(2)
N1 Rh1 C5 137.6(2)
C1 Rh1 C5 38.5(2)
C4 Rh1 C5 37.9(2)
C13 Rh1 C3 153.0(2)
N1 Rh1 C3 128.0(2)
C1 Rh1 C3 62.8(2)
C4 Rh1 C3 38.5(2)
C5 Rh1 C3 62.8(2)
C13 Rh1 C2 154.0(2)
N1 Rh1 C2 101.4(2)
C1 Rh1 C2 38.7(2)
C4 Rh1 C2 63.2(2)
C5 Rh1 C2 63.4(2)
C3 Rh1 C2 35.7(2)
C13 Rh1 Cl1 85.94(16)
N1 Rh1 Cl1 88.38(14)
C1 Rh1 Cl1 156.54(17)
C4 Rh1 Cl1 98.95(16)
C5 Rh1 Cl1 133.92(16)
C3 Rh1 Cl1 93.84(16)
C2 Rh1 Cl1 120.06(15)
O1 N1 N2 117.4(5)
O1 N1 Rh1 126.8(4)
N2 N1 Rh1 115.8(4)
N1 N2 C12 115.2(5)
N1 N2 C11 121.2(5)
C12 N2 C11 123.6(5)
C5 C1 C2 108.1(5)
C5 C1 C6 126.4(6)
C2 C1 C6 124.2(5)
C5 C1 Rh1 72.4(3)
C2 C1 Rh1 75.4(3)
C6 C1 Rh1 128.4(4)
C3 C2 C1 106.8(5)
C3 C2 C7 128.7(5)
C1 C2 C7 124.5(5)
C3 C2 Rh1 71.7(3)
C1 C2 Rh1 65.9(3)
C7 C2 Rh1 125.2(4)
C2 C3 C4 109.1(5)
C2 C3 C8 127.6(6)
C4 C3 C8 123.3(5)
C2 C3 Rh1 72.6(3)
C4 C3 Rh1 67.1(3)
C8 C3 Rh1 126.1(4)
C5 C4 C3 107.5(5)
C5 C4 C9 126.4(6)
C3 C4 C9 125.7(5)
C5 C4 Rh1 72.0(3)
C3 C4 Rh1 74.4(3)
C9 C4 Rh1 125.2(4)
C4 C5 C1 107.9(5)
C4 C5 C10 127.3(6)
C1 C5 C10 124.8(5)
C4 C5 Rh1 70.2(3)
C1 C5 Rh1 69.2(3)
C10 C5 Rh1 126.4(4)
C1 C6 H6A 109.5
C1 C6 H6B 109.5
H6A C6 H6B 109.5
C1 C6 H6C 109.5
H6A C6 H6C 109.5
H6B C6 H6C 109.5
C2 C7 H7A 109.5
C2 C7 H7B 109.5
H7A C7 H7B 109.5
C2 C7 H7C 109.5
H7A C7 H7C 109.5
H7B C7 H7C 109.5
C3 C8 H8A 109.5
C3 C8 H8B 109.5
H8A C8 H8B 109.5
C3 C8 H8C 109.5
H8A C8 H8C 109.5
H8B C8 H8C 109.5
C4 C9 H9A 109.5
C4 C9 H9B 109.5
H9A C9 H9B 109.5
C4 C9 H9C 109.5
H9A C9 H9C 109.5
H9B C9 H9C 109.5
C5 C10 H10A 109.5
C5 C10 H10B 109.5
H10A C10 H10B 109.5
C5 C10 H10C 109.5
H10A C10 H10C 109.5
H10B C10 H10C 109.5
N2 C11 H11A 109.5
N2 C11 H11B 109.5
H11A C11 H11B 109.5
N2 C11 H11C 109.5
H11A C11 H11C 109.5
H11B C11 H11C 109.5
C14 C12 C13 123.8(5)
C14 C12 N2 121.1(5)
C13 C12 N2 115.0(5)
C12 C13 C16 116.3(5)
C12 C13 Rh1 114.9(4)
C16 C13 Rh1 128.5(4)
C12 C14 C15 118.9(5)
C12 C14 H14 120.6
C15 C14 H14 120.6
C17 C15 C14 117.2(6)
C17 C15 H15 121.4
C14 C15 H15 121.4
C17 C16 C13 119.1(5)
C17 C16 H16 120.4
C13 C16 H16 120.4
C16 C17 F1 117.8(5)
C16 C17 C15 124.5(6)
F1 C17 C15 117.7(5)

loop_
_geom_bond_atom_site_label_1
_geom_bond_atom_site_label_2
_geom_bond_distance
Rh1 C13 2.012(6)
Rh1 N1 2.050(5)
Rh1 C1 2.139(5)
Rh1 C4 2.158(6)
Rh1 C5 2.181(6)
Rh1 C3 2.257(6)
Rh1 C2 2.268(5)
Rh1 Cl1 2.3814(17)
F1 C17 1.374(7)
O1 N1 1.232(7)
N1 N2 1.341(7)
N2 C12 1.422(8)
N2 C11 1.466(7)
C1 C5 1.424(8)
C1 C2 1.466(8)
C1 C6 1.504(8)
C2 C3 1.388(8)
C2 C7 1.502(8)
C3 C4 1.458(9)
C3 C8 1.504(8)
C4 C5 1.408(9)
C4 C9 1.479(9)
C5 C10 1.493(9)
C6 H6A 0.9600
C6 H6B 0.9600
C6 H6C 0.9600
C7 H7A 0.9600
C7 H7B 0.9600
C7 H7C 0.9600
C8 H8A 0.9600
C8 H8B 0.9600
C8 H8C 0.9600
C9 H9A 0.9600
C9 H9B 0.9600
C9 H9C 0.9600
C10 H10A 0.9600
C10 H10B 0.9600
C10 H10C 0.9600
C11 H11A 0.9600
C11 H11B 0.9600
C11 H11C 0.9600
C12 C14 1.384(8)
C12 C13 1.397(8)
C13 C16 1.401(8)
C14 C15 1.391(9)
C14 H14 0.9300
C15 C17 1.376(9)
C15 H15 0.9300
C16 C17 1.371(8)
C16 H16 0.9300

loop_
_geom_torsion_atom_site_label_1
_geom_torsion_atom_site_label_2
_geom_torsion_atom_site_label_3
_geom_torsion_atom_site_label_4
_geom_torsion
C13 Rh1 N1 O1 178.5(5)
C1 Rh1 N1 O1 -67.7(5)
C4 Rh1 N1 O1 -26.6(10)
C5 Rh1 N1 O1 -90.9(5)
C3 Rh1 N1 O1 -1.3(6)
C2 Rh1 N1 O1 -28.0(5)
Cl1 Rh1 N1 O1 92.3(5)
C13 Rh1 N1 N2 1.9(4)
C1 Rh1 N1 N2 115.7(4)
C4 Rh1 N1 N2 156.8(7)
C5 Rh1 N1 N2 92.5(5)
C3 Rh1 N1 N2 -177.9(3)
C2 Rh1 N1 N2 155.4(4)
Cl1 Rh1 N1 N2 -84.3(4)
O1 N1 N2 C12 -179.9(5)
Rh1 N1 N2 C12 -2.9(6)
O1 N1 N2 C11 -2.3(8)
Rh1 N1 N2 C11 174.6(4)
C13 Rh1 C1 C5 -70.2(4)
N1 Rh1 C1 C5 -154.7(3)
C4 Rh1 C1 C5 36.5(3)
C3 Rh1 C1 C5 79.6(4)
C2 Rh1 C1 C5 114.8(5)
Cl1 Rh1 C1 C5 84.3(5)
C13 Rh1 C1 C2 175.0(3)
N1 Rh1 C1 C2 90.5(3)
C4 Rh1 C1 C2 -78.3(4)
C5 Rh1 C1 C2 -114.8(5)
C3 Rh1 C1 C2 -35.2(3)
Cl1 Rh1 C1 C2 -30.5(6)
C13 Rh1 C1 C6 52.7(6)
N1 Rh1 C1 C6 -31.8(6)
C4 Rh1 C1 C6 159.4(6)
C5 Rh1 C1 C6 122.9(7)
C3 Rh1 C1 C6 -157.5(7)
C2 Rh1 C1 C6 -122.3(7)
Cl1 Rh1 C1 C6 -152.8(4)
C5 C1 C2 C3 -5.1(6)
C6 C1 C2 C3 -172.8(5)
Rh1 C1 C2 C3 60.4(4)
C5 C1 C2 C7 177.2(5)
C6 C1 C2 C7 9.5(9)
Rh1 C1 C2 C7 -117.3(5)
C5 C1 C2 Rh1 -65.5(4)
C6 C1 C2 Rh1 126.8(6)
C13 Rh1 C2 C3 -129.0(5)
N1 Rh1 C2 C3 142.6(4)
C1 Rh1 C2 C3 -118.7(5)
C4 Rh1 C2 C3 -37.0(3)
C5 Rh1 C2 C3 -79.6(4)
Cl1 Rh1 C2 C3 47.8(4)
C13 Rh1 C2 C1 -10.3(6)
N1 Rh1 C2 C1 -98.7(3)
C4 Rh1 C2 C1 81.7(4)
C5 Rh1 C2 C1 39.2(3)
C3 Rh1 C2 C1 118.7(5)
Cl1 Rh1 C2 C1 166.5(3)
C13 Rh1 C2 C7 106.0(6)
N1 Rh1 C2 C7 17.6(5)
C1 Rh1 C2 C7 116.3(6)
C4 Rh1 C2 C7 -162.0(5)
C5 Rh1 C2 C7 155.5(5)
C3 Rh1 C2 C7 -125.0(6)
Cl1 Rh1 C2 C7 -77.2(5)
C1 C2 C3 C4 0.5(6)
C7 C2 C3 C4 178.1(5)
Rh1 C2 C3 C4 57.2(4)
C1 C2 C3 C8 -179.2(5)
C7 C2 C3 C8 -1.6(10)
Rh1 C2 C3 C8 -122.5(6)
C1 C2 C3 Rh1 -56.7(4)
C7 C2 C3 Rh1 120.9(6)
C13 Rh1 C3 C2 131.4(5)
N1 Rh1 C3 C2 -49.1(4)
C1 Rh1 C3 C2 38.1(3)
C4 Rh1 C3 C2 120.4(5)
C5 Rh1 C3 C2 81.6(4)
Cl1 Rh1 C3 C2 -140.0(3)
C13 Rh1 C3 C4 11.0(6)
N1 Rh1 C3 C4 -169.5(3)
C1 Rh1 C3 C4 -82.3(4)
C5 Rh1 C3 C4 -38.8(3)
C2 Rh1 C3 C4 -120.4(5)
Cl1 Rh1 C3 C4 99.6(3)
C13 Rh1 C3 C8 -104.4(6)
N1 Rh1 C3 C8 75.1(6)
C1 Rh1 C3 C8 162.3(6)
C4 Rh1 C3 C8 -115.4(7)
C5 Rh1 C3 C8 -154.2(6)
C2 Rh1 C3 C8 124.2(7)
Cl1 Rh1 C3 C8 -15.8(5)
C2 C3 C4 C5 4.3(6)
C8 C3 C4 C5 -176.0(5)
Rh1 C3 C4 C5 64.9(4)
C2 C3 C4 C9 176.9(5)
C8 C3 C4 C9 -3.4(9)
Rh1 C3 C4 C9 -122.5(6)
C2 C3 C4 Rh1 -60.6(4)
C8 C3 C4 Rh1 119.2(5)
C13 Rh1 C4 C5 70.7(4)
N1 Rh1 C4 C5 -82.0(8)
C1 Rh1 C4 C5 -37.1(3)
C3 Rh1 C4 C5 -114.8(5)
C2 Rh1 C4 C5 -80.4(4)
Cl1 Rh1 C4 C5 160.3(3)
C13 Rh1 C4 C3 -174.5(3)
N1 Rh1 C4 C3 32.8(9)
C1 Rh1 C4 C3 77.7(4)
C5 Rh1 C4 C3 114.8(5)
C2 Rh1 C4 C3 34.4(3)
Cl1 Rh1 C4 C3 -84.9(3)
C13 Rh1 C4 C9 -51.6(6)
N1 Rh1 C4 C9 155.7(7)
C1 Rh1 C4 C9 -159.3(6)
C5 Rh1 C4 C9 -122.2(7)
C3 Rh1 C4 C9 123.0(7)
C2 Rh1 C4 C9 157.3(6)
Cl1 Rh1 C4 C9 38.1(6)
C3 C4 C5 C1 -7.4(6)
C9 C4 C5 C1 -180.0(5)
Rh1 C4 C5 C1 59.1(4)
C3 C4 C5 C10 172.3(5)
C9 C4 C5 C10 -0.2(9)
Rh1 C4 C5 C10 -121.2(6)
C3 C4 C5 Rh1 -66.5(4)
C9 C4 C5 Rh1 120.9(6)
C2 C1 C5 C4 7.8(6)
C6 C1 C5 C4 175.2(5)
Rh1 C1 C5 C4 -59.7(4)
C2 C1 C5 C10 -172.0(5)
C6 C1 C5 C10 -4.6(9)
Rh1 C1 C5 C10 120.5(6)
C2 C1 C5 Rh1 67.5(4)
C6 C1 C5 Rh1 -125.1(6)
C13 Rh1 C5 C4 -120.0(4)
N1 Rh1 C5 C4 157.1(3)
C1 Rh1 C5 C4 119.1(5)
C3 Rh1 C5 C4 39.5(3)
C2 Rh1 C5 C4 79.7(4)
Cl1 Rh1 C5 C4 -27.5(4)
C13 Rh1 C5 C1 120.9(4)
N1 Rh1 C5 C1 37.9(5)
C4 Rh1 C5 C1 -119.1(5)
C3 Rh1 C5 C1 -79.7(4)
C2 Rh1 C5 C1 -39.4(3)
Cl1 Rh1 C5 C1 -146.6(3)
C13 Rh1 C5 C10 2.3(6)
N1 Rh1 C5 C10 -80.6(6)
C1 Rh1 C5 C10 -118.5(7)
C4 Rh1 C5 C10 122.3(7)
C3 Rh1 C5 C10 161.8(6)
C2 Rh1 C5 C10 -158.0(6)
Cl1 Rh1 C5 C10 94.8(5)
N1 N2 C12 C14 -179.1(5)
C11 N2 C12 C14 3.4(8)
N1 N2 C12 C13 2.5(7)
C11 N2 C12 C13 -175.0(5)
C14 C12 C13 C16 -3.8(8)
N2 C12 C13 C16 174.6(5)
C14 C12 C13 Rh1 -179.3(4)
N2 C12 C13 Rh1 -0.9(6)
N1 Rh1 C13 C12 -0.5(4)
C1 Rh1 C13 C12 -101.3(4)
C4 Rh1 C13 C12 -173.4(4)
C5 Rh1 C13 C12 -137.5(4)
C3 Rh1 C13 C12 179.1(4)
C2 Rh1 C13 C12 -94.1(6)
Cl1 Rh1 C13 C12 88.6(4)
N1 Rh1 C13 C16 -175.3(5)
C1 Rh1 C13 C16 83.9(5)
C4 Rh1 C13 C16 11.8(6)
C5 Rh1 C13 C16 47.7(5)
C3 Rh1 C13 C16 4.3(8)
C2 Rh1 C13 C16 91.1(7)
Cl1 Rh1 C13 C16 -86.2(5)
C13 C12 C14 C15 2.2(9)
N2 C12 C14 C15 -176.1(5)
C12 C14 C15 C17 0.8(8)
C12 C13 C16 C17 2.4(8)
Rh1 C13 C16 C17 177.1(4)
C13 C16 C17 F1 -178.5(5)
C13 C16 C17 C15 0.5(9)
C14 C15 C17 C16 -2.2(9)
C14 C15 C17 F1 176.9(5)
